data_7059975
loop_
_publ_author_name
'Li, Xiang'
'Liu, Yu-Han'
'Zhu, Guang-Zhou'
'Gao, Feng'

_publ_section_title
;
 Stabilization and isolation of radical cation and dication salts of a
 tetrathiafulvalene derivative functionalized with amino groups
;
_journal_issue 39
_journal_name_full 'New Journal of Chemistry'
_journal_page_first 16959
_journal_page_last 16964
_journal_paper_doi 10.1039/D0NJ04033A
_journal_volume 44
_journal_year 2020
_chemical_formula_sum 'C28 H12 Al F36 N2 O4 S6'
_chemical_formula_weight 1343.74
_space_group_crystal_system monoclinic
_space_group_IT_number 14
_space_group_name_Hall '-P 2yn'
_space_group_name_H-M_alt 'P 1 21/n 1'
_atom_sites_solution_hydrogens mixed
_audit_creation_method SHELXL-2018/3
_audit_update_record
;
2020-06-22 deposited with the CCDC.	2020-09-11 downloaded from the CCDC.
;
_cell_angle_alpha 90
_cell_angle_beta 90.048(2)
_cell_angle_gamma 90
_cell_formula_units_Z 4
_cell_length_a 11.4155(15)
_cell_length_b 21.743(3)
_cell_length_c 18.958(2)
_cell_measurement_reflns_used 6919
_cell_measurement_temperature 123(2)
_cell_measurement_theta_max 64.18
_cell_measurement_theta_min 3.12
_cell_volume 4705.5(10)
_computing_cell_refinement 'Bruker SMART'
_computing_data_collection 'Bruker SMART'
_computing_data_reduction 'Bruker SAINT'
_computing_molecular_graphics 'Bruker SHELXTL'
_computing_publication_material 'Bruker SHELXTL'
_computing_structure_refinement 'SHELXL-2018/3 (Sheldrick, 2018)'
_computing_structure_solution 'Bruker SHELXTL'
_diffrn_ambient_temperature 123(2)
_diffrn_measured_fraction_theta_full 0.994
_diffrn_measured_fraction_theta_max 0.994
_diffrn_measurement_device_type 'CCD area detector'
_diffrn_measurement_method 'phi and omega scans'
_diffrn_radiation_type MoK\a
_diffrn_radiation_wavelength 0.71073
_diffrn_reflns_av_R_equivalents 0.0974
_diffrn_reflns_av_unetI/netI 0.0871
_diffrn_reflns_Laue_measured_fraction_full 0.994
_diffrn_reflns_Laue_measured_fraction_max 0.994
_diffrn_reflns_limit_h_max 9
_diffrn_reflns_limit_h_min -13
_diffrn_reflns_limit_k_max 25
_diffrn_reflns_limit_k_min -25
_diffrn_reflns_limit_l_max 22
_diffrn_reflns_limit_l_min -22
_diffrn_reflns_number 33213
_diffrn_reflns_point_group_measured_fraction_full 0.994
_diffrn_reflns_point_group_measured_fraction_max 0.994
_diffrn_reflns_theta_full 25.010
_diffrn_reflns_theta_max 25.010
_diffrn_reflns_theta_min 0.936
_exptl_absorpt_coefficient_mu 0.491
_exptl_absorpt_correction_T_max 0.4793
_exptl_absorpt_correction_T_min 0.4054
_exptl_absorpt_correction_type multi-scan
_exptl_absorpt_process_details 'SADABS (Bruker, 2000)'
_exptl_crystal_colour brown
_exptl_crystal_density_diffrn 1.897
_exptl_crystal_description block
_exptl_crystal_F_000 2636
_exptl_crystal_size_max 0.120
_exptl_crystal_size_mid 0.110
_exptl_crystal_size_min 0.080
_refine_diff_density_max 0.729
_refine_diff_density_min -0.656
_refine_diff_density_rms 0.098
_refine_ls_extinction_method none
_refine_ls_goodness_of_fit_ref 1.162
_refine_ls_hydrogen_treatment constr
_refine_ls_matrix_type full
_refine_ls_number_parameters 656
_refine_ls_number_reflns 8255
_refine_ls_number_restraints 259
_refine_ls_restrained_S_all 1.229
_refine_ls_R_factor_all 0.1360
_refine_ls_R_factor_gt 0.1093
_refine_ls_shift/su_max 0.000
_refine_ls_shift/su_mean 0.000
_refine_ls_structure_factor_coef Fsqd
_refine_ls_weighting_details 'w=1/[\s^2^(Fo^2^)+15.0000P] where P=(Fo^2^+2Fc^2^)/3'
_refine_ls_weighting_scheme calc
_refine_ls_wR_factor_gt 0.2404
_refine_ls_wR_factor_ref 0.2568
_reflns_Friedel_coverage 0.000
_reflns_number_gt 5975
_reflns_number_total 8255
_reflns_threshold_expression 'I > 2\s(I)'
_cod_data_source_file d0nj04033a2.cif
_cod_data_source_block mo_20130722C_0m
_cod_depositor_comments 'Adding full bibliography for 7059974--7059976.cif.'
_cod_original_cell_volume 4705.7(10)
_cod_original_sg_symbol_H-M 'P 21/n'
_cod_database_code 7059975
_shelx_shelxl_version_number 2018/3
_shelx_space_group_comment
;
The symmetry employed for this shelxl refinement is uniquely defined
by the following loop, which should always be used as a source of
symmetry information in preference to the above space-group names.
They are only intended as comments.
;
_shelx_estimated_absorpt_t_min 0.943
_shelx_estimated_absorpt_t_max 0.962

loop_
_space_group_symop_operation_xyz
'x, y, z'
'-x+1/2, y+1/2, -z+1/2'
'-x, -y, -z'
'x-1/2, -y-1/2, z-1/2'

loop_
_atom_site_label
_atom_site_type_symbol
_atom_site_fract_x
_atom_site_fract_y
_atom_site_fract_z
_atom_site_U_iso_or_equiv
_atom_site_adp_type
_atom_site_occupancy
_atom_site_site_symmetry_order
_atom_site_calc_flag
_atom_site_refinement_flags_posn
_atom_site_refinement_flags_adp
_atom_site_refinement_flags_occupancy
_atom_site_disorder_assembly
_atom_site_disorder_group
Al1 Al 0.2401(2) 0.16964(9) 0.39021(11) 0.0455(5) Uani 1 1 d D U . . .
C1 C 0.2417(9) 0.0368(3) 0.3587(4) 0.087(2) Uani 1 1 d D U . . .
C2 C 0.2202(7) 0.0416(4) -0.0243(4) 0.061(2) Uani 1 1 d . . . . .
C3 C 0.2070(8) -0.0213(4) -0.0145(5) 0.067(2) Uani 1 1 d . . . . .
C4 C 0.1181(10) -0.0529(5) -0.0494(6) 0.081(3) Uani 1 1 d . . . . .
H4 H 0.110476 -0.096049 -0.043454 0.097 Uiso 1 1 calc R U . . .
C5 C 0.1422(9) 0.0738(4) -0.0721(5) 0.071(2) Uani 1 1 d . . . . .
H5 H 0.152420 0.116428 -0.081043 0.086 Uiso 1 1 calc R U . . .
C6 C 0.4787(8) 0.0125(5) 0.1045(5) 0.070(2) Uani 1 1 d . . . . .
C7 C 0.1950(9) 0.2407(4) 0.2593(5) 0.107(3) Uani 1 1 d D U . . .
C8 C 0.3830(8) 0.0124(4) 0.0578(5) 0.069(2) Uani 1 1 d . . . . .
C9 C 0.0514(10) 0.1962(5) 0.4939(6) 0.141(3) Uani 1 1 d D U . . .
C10 C 0.6451(11) -0.0177(10) 0.1888(6) 0.132(7) Uani 1 1 d . . . . .
C11 C 0.0527(10) 0.0415(6) -0.1046(6) 0.086(3) Uani 1 1 d . . . . .
C12 C 0.0414(11) -0.0219(6) -0.0923(6) 0.089(3) Uani 1 1 d . . . . .
C13 C 0.4691(9) 0.2064(5) 0.4497(6) 0.114(3) Uani 1 1 d D U . . .
C14 C 0.1128(12) 0.0176(5) 0.3445(6) 0.118(4) Uani 1 1 d D U . . .
C15 C 0.6523(10) 0.0449(9) 0.1810(6) 0.112(5) Uani 1 1 d . . . . .
C16 C 0.2312(12) 0.3079(5) 0.2764(7) 0.139 Uani 1 1 d D U . . .
C17 C 0.2934(11) -0.0038(5) 0.4176(6) 0.118 Uani 1 1 d D U . . .
C18 C 0.0604(12) 0.2382(6) 0.2474(6) 0.132 Uani 1 1 d D U . . .
C19 C 0.3133(11) 0.0280(5) 0.2898(6) 0.116(4) Uani 1 1 d D U . . .
C20 C 0.2588(12) 0.2187(5) 0.1915(7) 0.134(4) Uani 1 1 d D U . . .
C21 C 0.0951(13) 0.1704(6) 0.5632(9) 0.161(5) Uani 1 1 d D U . . .
C22 C -0.0627(14) 0.1612(7) 0.4739(7) 0.173 Uani 1 1 d D U . . .
C23 C 0.5519(12) 0.2201(6) 0.3854(8) 0.140(4) Uani 1 1 d D U . . .
C24 C 0.4679(12) 0.2668(6) 0.4942(7) 0.140 Uani 1 1 d D U . . .
C25 C 0.5211(11) 0.1555(6) 0.4947(7) 0.131(4) Uani 1 1 d D U . . .
C26 C 0.0246(13) 0.2637(7) 0.5009(7) 0.164 Uani 1 1 d D U . . .
C27 C 0.645(3) -0.088(2) 0.3129(15) 0.141(13) Uani 0.59(5) 1 d . U P A 1
H27A H 0.576778 -0.061028 0.316853 0.212 Uiso 0.59(5) 1 d R U P A 1
H27B H 0.690442 -0.086494 0.356766 0.212 Uiso 0.59(5) 1 d R U P A 1
H27C H 0.618623 -0.130461 0.304646 0.212 Uiso 0.59(5) 1 d R U P A 1
C28 C 0.7228(18) 0.1615(11) 0.1987(9) 0.210 Uani 1 1 d . . . . .
H28A H 0.662246 0.177303 0.230564 0.315 Uiso 1 1 calc R U . . .
H28B H 0.692762 0.161211 0.150285 0.315 Uiso 1 1 calc R U . . .
H28C H 0.792121 0.188029 0.201328 0.315 Uiso 1 1 calc R U . . .
F1 F 0.4059(11) 0.0032(6) 0.4194(7) 0.228(7) Uani 1 1 d D . . . .
F2 F 0.2536(13) 0.0113(6) 0.4769(5) 0.227(6) Uani 1 1 d D . . . .
F3 F 0.2686(14) -0.0609(4) 0.4070(7) 0.253(8) Uani 1 1 d D . . . .
F4 F 0.0574(10) 0.0093(5) 0.4021(6) 0.196(5) Uani 1 1 d D . . . .
F5 F 0.1188(16) -0.0345(6) 0.3129(7) 0.261 Uani 1 1 d D . . . .
F6 F 0.0579(9) 0.0536(7) 0.3075(6) 0.230(7) Uani 1 1 d D . . . .
F7 F 0.4142(9) 0.0546(5) 0.2935(6) 0.181(4) Uani 1 1 d D . . . .
F8 F 0.2563(10) 0.0508(6) 0.2368(5) 0.208(5) Uani 1 1 d D . . . .
F9 F 0.3355(15) -0.0286(5) 0.2762(7) 0.285(10) Uani 1 1 d D . . . .
F10 F 0.3663(9) 0.2064(6) 0.2062(6) 0.205(5) Uani 1 1 d D . . . .
F11 F 0.2541(11) 0.2628(7) 0.1457(5) 0.238(7) Uani 1 1 d D . . . .
F12 F 0.0060(12) 0.2715(8) 0.2956(7) 0.304(11) Uani 1 1 d D . . . .
F13 F 0.0319(11) 0.2603(8) 0.1870(5) 0.278(10) Uani 1 1 d D . . . .
F14 F 0.0254(10) 0.1809(6) 0.2543(8) 0.224(6) Uani 1 1 d D . . . .
F15 F 0.0112(13) 0.1670(7) 0.6084(5) 0.237(7) Uani 1 1 d D . . . .
F16 F 0.1399(16) 0.1184(6) 0.5521(7) 0.264(9) Uani 1 1 d D . . . .
F17 F -0.0807(13) 0.1737(12) 0.4095(7) 0.41(2) Uani 1 1 d D . . . .
F18 F -0.1468(9) 0.1797(8) 0.5123(8) 0.290(9) Uani 1 1 d D . . . .
F19 F -0.0388(16) 0.1042(6) 0.4824(11) 0.300(11) Uani 1 1 d D . . . .
F20 F 0.1729(14) 0.3437(4) 0.2362(9) 0.296(9) Uani 1 1 d D . . . .
F21 F 0.6597(9) 0.2193(8) 0.4023(7) 0.279(10) Uani 1 1 d D . . . .
F22 F 0.5269(13) 0.2746(6) 0.3591(7) 0.226(6) Uani 1 1 d D . . . .
F23 F 0.5325(12) 0.1792(7) 0.3362(7) 0.243 Uani 1 1 d D . . . .
F24 F 0.4155(13) 0.2519(8) 0.5541(6) 0.256(8) Uani 1 1 d D . . . .
F25 F 0.5762(15) 0.2850(7) 0.5041(8) 0.309(11) Uani 1 1 d D . . . .
F26 F 0.4066(16) 0.3049(6) 0.4587(7) 0.275(9) Uani 1 1 d D . . . .
F27 F 0.5603(13) 0.1134(5) 0.4490(9) 0.263(8) Uani 1 1 d D . . . .
F28 F 0.6076(9) 0.1755(6) 0.5360(6) 0.190(5) Uani 1 1 d D . . . .
F29 F 0.4390(10) 0.1333(6) 0.5344(7) 0.232(7) Uani 1 1 d D . . . .
F30 F 0.2035(15) 0.1712(6) 0.1703(8) 0.285(9) Uani 1 1 d D . . . .
F31 F 0.3431(12) 0.3121(5) 0.2664(8) 0.245(7) Uani 1 1 d D . . . .
F32 F 0.2068(17) 0.3199(5) 0.3408(7) 0.290(10) Uani 1 1 d D . . . .
F33 F 0.1746(16) 0.2097(10) 0.5839(8) 0.323(13) Uani 1 1 d D . . . .
F34 F -0.0372(18) 0.2818(8) 0.4479(9) 0.315(12) Uani 1 1 d D . . . .
F35 F -0.0304(16) 0.2770(6) 0.5569(8) 0.330(13) Uani 1 1 d D . . . .
F36 F 0.1200(16) 0.2953(6) 0.5001(10) 0.318(13) Uani 1 1 d D . . . .
N1 N -0.0481(9) -0.0578(5) -0.1245(6) 0.125(4) Uani 1 1 d . . . . .
H1A H -0.051935 -0.097602 -0.116393 0.150 Uiso 1 1 calc R U . . .
H1B H -0.099569 -0.040188 -0.152543 0.150 Uiso 1 1 calc DR U . . .
N2 N -0.0249(9) 0.0729(5) -0.1473(6) 0.118(4) Uani 1 1 d . . . . .
H2A H -0.016962 0.112792 -0.153555 0.142 Uiso 1 1 calc R U . . .
H2B H -0.082312 0.053036 -0.168369 0.142 Uiso 1 1 calc DR U . . .
O1 O 0.2246(7) 0.2051(3) 0.3127(3) 0.100(2) Uani 1 1 d D U . . .
O2 O 0.1288(7) 0.1884(4) 0.4422(4) 0.114(3) Uani 1 1 d D U . . .
O3 O 0.2436(8) 0.0937(2) 0.3773(4) 0.100(2) Uani 1 1 d D U . . .
O4 O 0.3669(6) 0.1920(4) 0.4260(4) 0.105(2) Uani 1 1 d D U . . .
S1 S 0.5528(2) 0.07877(15) 0.12475(14) 0.0883(8) Uani 1 1 d . . . . .
S2 S 0.5315(3) -0.05357(17) 0.14221(18) 0.1075(12) Uani 1 1 d . . . . .
S3 S 0.3330(2) 0.07698(10) 0.01861(13) 0.0679(6) Uani 1 1 d . . . . .
S4 S 0.3088(3) -0.05495(10) 0.04071(15) 0.0802(7) Uani 1 1 d . . . . .
S5 S 0.7259(8) -0.0778(7) 0.2344(5) 0.106(3) Uani 0.54(2) 1 d . U P A 1
S5' S 0.7468(9) -0.0437(8) 0.2480(5) 0.100(4) Uani 0.46(2) 1 d . U P A 2
S6 S 0.7605(4) 0.0873(3) 0.2235(2) 0.171 Uani 1 1 d . . . . .
C27' C 0.676(4) -0.042(2) 0.3311(19) 0.121(16) Uani 0.41(5) 1 d . U P A 2
H27D H 0.683897 0.002310 0.340072 0.181 Uiso 0.41(5) 1 d R U P A 2
H27E H 0.720236 -0.064952 0.366472 0.181 Uiso 0.41(5) 1 d R U P A 2
H27F H 0.592854 -0.053390 0.333748 0.181 Uiso 0.41(5) 1 d R U P A 2

loop_
_atom_site_aniso_label
_atom_site_aniso_U_11
_atom_site_aniso_U_22
_atom_site_aniso_U_33
_atom_site_aniso_U_23
_atom_site_aniso_U_13
_atom_site_aniso_U_12
Al1 0.0515(11) 0.0418(10) 0.0432(10) 0.0023(8) 0.0057(10) 0.0008(9)
C1 0.126(6) 0.052(4) 0.085(5) 0.003(4) 0.008(5) 0.007(5)
C2 0.063(5) 0.065(5) 0.056(4) -0.010(4) 0.013(4) 0.001(4)
C3 0.076(6) 0.058(5) 0.066(5) -0.005(4) 0.025(5) 0.001(4)
C4 0.081(7) 0.079(6) 0.083(7) -0.017(6) 0.034(6) -0.023(6)
C5 0.080(6) 0.067(5) 0.067(5) -0.010(4) -0.009(5) 0.019(5)
C6 0.068(6) 0.093(7) 0.050(5) 0.013(4) 0.013(4) 0.007(5)
C7 0.138(6) 0.091(5) 0.090(5) 0.038(4) -0.027(5) -0.022(5)
C8 0.065(6) 0.065(5) 0.077(6) 0.004(4) 0.025(5) 0.007(4)
C9 0.153(6) 0.121(6) 0.148(6) 0.001(5) 0.113(5) 0.008(5)
C10 0.068(8) 0.26(2) 0.067(7) 0.031(11) 0.015(6) 0.058(11)
C11 0.072(7) 0.110(8) 0.078(6) -0.030(6) 0.003(6) 0.009(6)
C12 0.085(7) 0.109(9) 0.073(7) -0.034(6) 0.020(6) -0.015(7)
C13 0.098(6) 0.114(6) 0.129(6) 0.013(6) -0.035(6) 0.002(5)
C14 0.149(9) 0.090(7) 0.114(8) 0.014(6) 0.019(8) 0.007(7)
C15 0.060(6) 0.214(16) 0.060(6) 0.003(9) 0.013(5) 0.023(9)
C16 0.180 0.081 0.156 0.031 -0.029 -0.014
C17 0.143 0.088 0.123 0.019 -0.011 0.003
C18 0.149 0.134 0.113 0.030 -0.053 -0.019
C19 0.150(9) 0.098(7) 0.101(7) -0.011(6) 0.022(7) 0.010(7)
C20 0.159(9) 0.135(8) 0.106(7) 0.022(7) -0.014(8) -0.028(8)
C21 0.180(10) 0.141(9) 0.162(10) 0.015(9) 0.097(9) 0.005(9)
C22 0.176 0.151 0.191 -0.037 0.100 -0.027
C23 0.119(9) 0.151(9) 0.150(9) 0.022(9) -0.036(8) -0.006(8)
C24 0.141 0.130 0.147 0.001 -0.039 0.024
C25 0.117(8) 0.127(8) 0.147(9) 0.032(8) -0.035(8) 0.002(8)
C26 0.187 0.141 0.164 0.012 0.096 0.018
C27 0.141(15) 0.148(16) 0.135(15) 0.007(9) -0.020(9) -0.002(9)
C28 0.153 0.371 0.106 -0.031 -0.024 -0.116
F1 0.205(12) 0.209(12) 0.270(15) 0.039(11) -0.108(12) 0.042(10)
F2 0.260(14) 0.328(16) 0.095(6) 0.060(8) 0.012(9) -0.019(13)
F3 0.339(19) 0.089(6) 0.332(17) 0.098(8) 0.086(15) 0.018(9)
F4 0.160(9) 0.253(12) 0.175(9) 0.013(9) 0.068(8) -0.058(9)
F5 0.364 0.213 0.206 0.038 -0.016 0.170
F6 0.114(7) 0.38(2) 0.192(11) 0.096(13) -0.028(7) -0.008(10)
F7 0.139(8) 0.238(12) 0.167(9) 0.013(9) 0.064(7) -0.017(8)
F8 0.179(10) 0.354(17) 0.090(6) 0.020(8) 0.001(7) -0.013(11)
F9 0.44(3) 0.152(9) 0.264(15) -0.104(10) 0.167(17) 0.016(12)
F10 0.146(9) 0.319(16) 0.149(9) -0.014(10) 0.035(7) 0.071(10)
F11 0.193(11) 0.40(2) 0.121(7) 0.118(10) 0.034(8) -0.015(13)
F12 0.168(11) 0.54(3) 0.201(13) 0.077(17) 0.067(10) 0.160(16)
F13 0.163(10) 0.53(3) 0.144(8) 0.130(13) -0.068(8) -0.020(14)
F14 0.146(9) 0.225(12) 0.302(17) -0.009(12) -0.058(11) -0.074(9)
F15 0.294(17) 0.300(16) 0.117(7) 0.049(9) 0.081(10) -0.004(14)
F16 0.40(3) 0.193(12) 0.205(13) 0.026(10) -0.027(15) 0.135(15)
F17 0.177(14) 0.89(6) 0.159(12) 0.10(2) -0.045(10) -0.15(2)
F18 0.083(6) 0.48(3) 0.309(17) 0.094(18) 0.090(9) 0.030(10)
F19 0.32(2) 0.182(12) 0.40(3) -0.048(15) 0.19(2) -0.063(13)
F20 0.320(19) 0.094(6) 0.47(3) 0.122(11) 0.01(2) 0.026(9)
F21 0.087(7) 0.51(3) 0.237(14) 0.156(17) -0.009(8) -0.042(11)
F22 0.249(14) 0.200(11) 0.228(13) 0.102(10) -0.029(12) -0.016(11)
F23 0.197 0.354 0.179 0.047 0.072 -0.027
F24 0.294(18) 0.36(2) 0.114(8) -0.065(11) 0.031(10) -0.031(16)
F25 0.40(2) 0.267(15) 0.256(16) 0.055(13) -0.176(17) -0.230(16)
F26 0.49(3) 0.145(9) 0.194(12) -0.004(9) -0.098(16) 0.088(13)
F27 0.270(17) 0.157(9) 0.36(2) -0.020(13) 0.009(16) 0.099(11)
F28 0.150(9) 0.254(13) 0.167(9) 0.040(9) -0.076(8) 0.019(8)
F29 0.186(11) 0.259(14) 0.251(14) 0.158(12) 0.046(11) -0.002(10)
F30 0.32(2) 0.290(16) 0.244(15) -0.164(14) -0.022(14) -0.066(16)
F31 0.241(14) 0.159(9) 0.334(18) 0.036(11) -0.052(14) -0.132(10)
F32 0.49(3) 0.117(7) 0.267(15) -0.102(9) 0.10(2) -0.026(13)
F33 0.31(2) 0.50(3) 0.162(11) 0.013(16) -0.029(13) -0.15(2)
F34 0.38(3) 0.273(19) 0.29(2) 0.123(18) 0.07(2) 0.19(2)
F35 0.49(3) 0.183(11) 0.314(18) 0.011(11) 0.30(2) 0.125(15)
F36 0.44(3) 0.123(8) 0.39(3) -0.074(12) 0.25(2) -0.092(13)
N1 0.080(6) 0.178(11) 0.118(8) -0.051(8) 0.003(6) -0.034(7)
N2 0.093(7) 0.157(10) 0.104(7) -0.008(7) -0.035(6) 0.013(7)
O1 0.120(5) 0.107(5) 0.073(4) 0.042(4) -0.011(4) 0.008(4)
O2 0.102(5) 0.120(5) 0.121(5) 0.002(5) 0.065(4) 0.019(4)
O3 0.139(5) 0.047(3) 0.115(5) -0.012(3) 0.018(5) 0.001(4)
O4 0.070(4) 0.136(6) 0.110(5) -0.002(5) -0.034(4) -0.003(4)
S1 0.0700(15) 0.126(2) 0.0688(15) -0.0037(15) -0.0008(13) -0.0003(15)
S2 0.0871(19) 0.136(3) 0.099(2) 0.058(2) 0.0236(17) 0.0315(19)
S3 0.0719(14) 0.0576(11) 0.0742(14) 0.0030(11) -0.0052(12) -0.0023(11)
S4 0.0920(17) 0.0553(12) 0.0932(17) 0.0161(12) 0.0231(15) 0.0003(12)
S5 0.098(4) 0.120(6) 0.099(4) 0.021(4) -0.011(3) 0.017(4)
S5' 0.093(4) 0.116(6) 0.090(4) 0.015(4) -0.004(3) 0.018(4)
S6 0.086 0.333 0.095 -0.035 -0.024 0.019
C27' 0.126(18) 0.129(19) 0.108(18) 0.012(9) 0.004(9) 0.007(10)

loop_
_atom_type_symbol
_atom_type_description
_atom_type_scat_dispersion_real
_atom_type_scat_dispersion_imag
_atom_type_scat_source
C C 0.0033 0.0016 'International Tables Vol C Tables 4.2.6.8 and 6.1.1.4'
H H 0.0000 0.0000 'International Tables Vol C Tables 4.2.6.8 and 6.1.1.4'
N N 0.0061 0.0033 'International Tables Vol C Tables 4.2.6.8 and 6.1.1.4'
O O 0.0106 0.0060 'International Tables Vol C Tables 4.2.6.8 and 6.1.1.4'
F F 0.0171 0.0103 'International Tables Vol C Tables 4.2.6.8 and 6.1.1.4'
Al Al 0.0645 0.0514 'International Tables Vol C Tables 4.2.6.8 and 6.1.1.4'
S S 0.1246 0.1234 'International Tables Vol C Tables 4.2.6.8 and 6.1.1.4'

loop_
_geom_angle_atom_site_label_1
_geom_angle_atom_site_label_2
_geom_angle_atom_site_label_3
_geom_angle
_geom_angle_site_symmetry_1
_geom_angle_site_symmetry_3
_geom_angle_publ_flag
O2 Al1 O4 110.6(4) . . ?
O2 Al1 O3 110.4(4) . . ?
O4 Al1 O3 109.1(4) . . ?
O2 Al1 O1 109.2(4) . . ?
O4 Al1 O1 108.3(4) . . ?
O3 Al1 O1 109.3(4) . . ?
O3 C1 C17 110.2(8) . . ?
O3 C1 C19 109.9(8) . . ?
C17 C1 C19 109.8(7) . . ?
O3 C1 C14 108.8(9) . . ?
C17 C1 C14 109.5(7) . . ?
C19 C1 C14 108.7(7) . . ?
C3 C2 C5 119.4(8) . . ?
C3 C2 S3 117.5(7) . . ?
C5 C2 S3 123.0(7) . . ?
C2 C3 C4 120.1(9) . . ?
C2 C3 S4 115.2(7) . . ?
C4 C3 S4 124.7(8) . . ?
C12 C4 C3 120.3(10) . . ?
C12 C4 H4 119.8 . . ?
C3 C4 H4 119.8 . . ?
C11 C5 C2 119.1(9) . . ?
C11 C5 H5 120.4 . . ?
C2 C5 H5 120.4 . . ?
C8 C6 S2 122.3(8) . . ?
C8 C6 S1 121.7(7) . . ?
S2 C6 S1 115.9(6) . . ?
O1 C7 C16 108.9(8) . . ?
O1 C7 C18 110.2(8) . . ?
C16 C7 C18 109.1(8) . . ?
O1 C7 C20 109.5(9) . . ?
C16 C7 C20 109.7(8) . . ?
C18 C7 C20 109.5(8) . . ?
C6 C8 S3 122.6(8) . . ?
C6 C8 S4 120.1(7) . . ?
S3 C8 S4 117.3(6) . . ?
O2 C9 C26 108.9(9) . . ?
O2 C9 C21 112.0(10) . . ?
C26 C9 C21 110.5(9) . . ?
O2 C9 C22 108.4(10) . . ?
C26 C9 C22 109.1(9) . . ?
C21 C9 C22 107.8(8) . . ?
C15 C10 S5' 111.0(15) . . ?
C15 C10 S2 115.6(10) . . ?
S5' C10 S2 133.3(14) . . ?
C15 C10 S5 137.3(15) . . ?
S2 C10 S5 107.1(13) . . ?
C5 C11 N2 118.9(11) . . ?
C5 C11 C12 119.5(11) . . ?
N2 C11 C12 121.6(11) . . ?
C4 C12 C11 121.4(10) . . ?
C4 C12 N1 116.4(11) . . ?
C11 C12 N1 122.2(13) . . ?
O4 C13 C25 111.8(9) . . ?
O4 C13 C24 112.7(10) . . ?
C25 C13 C24 108.2(8) . . ?
O4 C13 C23 108.7(9) . . ?
C25 C13 C23 109.8(8) . . ?
C24 C13 C23 105.4(8) . . ?
F6 C14 F4 109.2(11) . . ?
F6 C14 F5 109.0(12) . . ?
F4 C14 F5 107.5(11) . . ?
F6 C14 C1 114.3(11) . . ?
F4 C14 C1 111.1(11) . . ?
F5 C14 C1 105.5(13) . . ?
C10 C15 S1 116.8(12) . . ?
C10 C15 S6 121.2(12) . . ?
S1 C15 S6 121.9(11) . . ?
F31 C16 F32 110.0(12) . . ?
F31 C16 F20 112.5(11) . . ?
F32 C16 F20 109.3(12) . . ?
F31 C16 C7 107.4(10) . . ?
F32 C16 C7 109.5(10) . . ?
F20 C16 C7 108.1(11) . . ?
F2 C17 F3 108.1(10) . . ?
F2 C17 F1 107.8(11) . . ?
F3 C17 F1 109.5(11) . . ?
F2 C17 C1 111.2(10) . . ?
F3 C17 C1 110.8(10) . . ?
F1 C17 C1 109.4(10) . . ?
F13 C18 F14 111.5(11) . . ?
F13 C18 F12 107.0(11) . . ?
F14 C18 F12 107.9(12) . . ?
F13 C18 C7 111.5(11) . . ?
F14 C18 C7 108.6(10) . . ?
F12 C18 C7 110.2(11) . . ?
F9 C19 F8 108.1(11) . . ?
F9 C19 F7 105.3(11) . . ?
F8 C19 F7 108.7(11) . . ?
F9 C19 C1 113.0(10) . . ?
F8 C19 C1 109.9(9) . . ?
F7 C19 C1 111.6(10) . . ?
F30 C20 F10 111.9(12) . . ?
F30 C20 F11 111.6(12) . . ?
F10 C20 F11 109.7(11) . . ?
F30 C20 C7 106.2(11) . . ?
F10 C20 C7 109.5(11) . . ?
F11 C20 C7 107.8(10) . . ?
F16 C21 F15 111.2(13) . . ?
F16 C21 F33 110.8(14) . . ?
F15 C21 F33 110.8(13) . . ?
F16 C21 C9 108.7(13) . . ?
F15 C21 C9 110.8(12) . . ?
F33 C21 C9 104.4(13) . . ?
F17 C22 F18 111.3(13) . . ?
F17 C22 F19 111.3(14) . . ?
F18 C22 F19 113.3(13) . . ?
F17 C22 C9 105.3(14) . . ?
F18 C22 C9 109.9(12) . . ?
F19 C22 C9 105.3(13) . . ?
F21 C23 F22 108.5(12) . . ?
F21 C23 F23 109.5(13) . . ?
F22 C23 F23 107.8(12) . . ?
F21 C23 C13 112.6(12) . . ?
F22 C23 C13 109.5(12) . . ?
F23 C23 C13 108.8(11) . . ?
F26 C24 F25 113.3(12) . . ?
F26 C24 F24 111.3(12) . . ?
F25 C24 F24 112.2(12) . . ?
F26 C24 C13 105.4(12) . . ?
F25 C24 C13 108.9(12) . . ?
F24 C24 C13 105.2(12) . . ?
F29 C25 F27 111.4(11) . . ?
F29 C25 F28 108.4(10) . . ?
F27 C25 F28 110.9(11) . . ?
F29 C25 C13 108.4(11) . . ?
F27 C25 C13 105.4(10) . . ?
F28 C25 C13 112.4(10) . . ?
F35 C26 F36 107.9(13) . . ?
F35 C26 F34 108.2(12) . . ?
F36 C26 F34 106.8(13) . . ?
F35 C26 C9 113.5(12) . . ?
F36 C26 C9 110.3(12) . . ?
F34 C26 C9 109.9(13) . . ?
S5 C27 H27A 113.8 . . ?
S5 C27 H27B 115.7 . . ?
H27A C27 H27B 109.5 . . ?
S5 C27 H27C 98.4 . . ?
H27A C27 H27C 109.5 . . ?
H27B C27 H27C 109.5 . . ?
S6 C28 H28A 109.5 . . ?
S6 C28 H28B 109.5 . . ?
H28A C28 H28B 109.5 . . ?
S6 C28 H28C 109.5 . . ?
H28A C28 H28C 109.5 . . ?
H28B C28 H28C 109.5 . . ?
C12 N1 H1A 120.0 . . ?
C12 N1 H1B 120.0 . . ?
H1A N1 H1B 120.0 . . ?
C11 N2 H2A 120.0 . . ?
C11 N2 H2B 120.0 . . ?
H2A N2 H2B 120.0 . . ?
C7 O1 Al1 167.0(8) . . ?
C9 O2 Al1 167.8(9) . . ?
C1 O3 Al1 172.1(7) . . ?
C13 O4 Al1 175.2(9) . . ?
C6 S1 C15 96.0(7) . . ?
C6 S2 C10 95.6(7) . . ?
C8 S3 C2 95.1(5) . . ?
C8 S4 C3 94.8(4) . . ?
C27 S5 C10 103.1(12) . . ?
C10 S5' C27' 105.3(14) . . ?
C15 S6 C28 101.1(8) . . ?
S5' C27' H27D 97.6 . . ?
S5' C27' H27E 111.1 . . ?
H27D C27' H27E 109.5 . . ?
S5' C27' H27F 118.9 . . ?
H27D C27' H27F 109.5 . . ?
H27E C27' H27F 109.5 . . ?

loop_
_geom_bond_atom_site_label_1
_geom_bond_atom_site_label_2
_geom_bond_distance
_geom_bond_site_symmetry_2
_geom_bond_publ_flag
Al1 O2 1.660(6) . ?
Al1 O4 1.670(7) . ?
Al1 O3 1.669(5) . ?
Al1 O1 1.669(6) . ?
C1 O3 1.287(9) . ?
C1 C17 1.540(13) . ?
C1 C19 1.554(13) . ?
C1 C14 1.554(13) . ?
C2 C3 1.389(11) . ?
C2 C5 1.449(12) . ?
C2 S3 1.706(9) . ?
C3 C4 1.392(14) . ?
C3 S4 1.727(10) . ?
C4 C12 1.370(16) . ?
C4 H4 0.9500 . ?
C5 C11 1.384(14) . ?
C5 H5 0.9500 . ?
C6 C8 1.405(13) . ?
C6 S2 1.714(10) . ?
C6 S1 1.715(11) . ?
C7 O1 1.318(10) . ?
C7 C16 1.552(13) . ?
C7 C18 1.553(14) . ?
C7 C20 1.553(14) . ?
C8 S3 1.688(9) . ?
C8 S4 1.722(10) . ?
C9 O2 1.331(10) . ?
C9 C26 1.506(16) . ?
C9 C21 1.513(16) . ?
C9 C22 1.554(16) . ?
C10 C15 1.37(2) . ?
C10 S5' 1.710(15) . ?
C10 S2 1.752(18) . ?
C10 S5 1.818(17) . ?
C11 N2 1.382(14) . ?
C11 C12 1.404(16) . ?
C12 N1 1.423(14) . ?
C13 O4 1.289(11) . ?
C13 C25 1.520(14) . ?
C13 C24 1.561(14) . ?
C13 C23 1.572(15) . ?
C14 F6 1.224(12) . ?
C14 F4 1.274(12) . ?
C14 F5 1.283(13) . ?
C15 S1 1.723(14) . ?
C15 S6 1.738(16) . ?
C16 F31 1.295(13) . ?
C16 F32 1.280(13) . ?
C16 F20 1.277(12) . ?
C17 F2 1.256(12) . ?
C17 F3 1.291(12) . ?
C17 F1 1.294(12) . ?
C18 F13 1.283(11) . ?
C18 F14 1.315(12) . ?
C18 F12 1.321(13) . ?
C19 F9 1.283(11) . ?
C19 F8 1.294(11) . ?
C19 F7 1.291(11) . ?
C20 F30 1.276(12) . ?
C20 F10 1.285(12) . ?
C20 F11 1.296(12) . ?
C21 F16 1.261(13) . ?
C21 F15 1.288(13) . ?
C21 F33 1.307(14) . ?
C22 F17 1.269(13) . ?
C22 F18 1.271(13) . ?
C22 F19 1.279(13) . ?
C23 F21 1.271(13) . ?
C23 F22 1.317(12) . ?
C23 F23 1.308(13) . ?
C24 F26 1.276(12) . ?
C24 F25 1.311(13) . ?
C24 F24 1.324(13) . ?
C25 F29 1.295(12) . ?
C25 F27 1.338(12) . ?
C25 F28 1.333(12) . ?
C26 F35 1.268(13) . ?
C26 F36 1.288(14) . ?
C26 F34 1.289(14) . ?
C27 S5 1.77(3) . ?
C27 H27A 0.9800 . ?
C27 H27B 0.9800 . ?
C27 H27C 0.9800 . ?
C28 S6 1.74(2) . ?
C28 H28A 0.9800 . ?
C28 H28B 0.9800 . ?
C28 H28C 0.9800 . ?
N1 H1A 0.8800 . ?
N1 H1B 0.8800 . ?
N2 H2A 0.8800 . ?
N2 H2B 0.8800 . ?
S5' C27' 1.77(4) . ?
C27' H27D 0.9800 . ?
C27' H27E 0.9800 . ?
C27' H27F 0.9800 . ?
